data_7719242
loop_
_publ_author_name
'Podchorodecka, Pamela'
'Dziuk, B&#x142;a&#x17c;ej'
'Szostak, Roman'
'Szostak, Michal'
'Bisz, Elwira'

_publ_section_title
;
 IPaul<sup>Het</sup> - spatially-defined, wingtip-flexible, N,C-chelating
 oxazole and thiazole donor N-heterocyclic carbene ligands.
;
_journal_issue 38
_journal_name_full 'Dalton transactions (Cambridge, England : 2003)'
_journal_page_first 14267
_journal_page_last 14276
_journal_paper_doi 10.1039/d5dt01576f
_journal_volume 54
_journal_year 2025
_chemical_formula_moiety 'C66 H58 Ag2 Cl2 N6 O2'
_chemical_formula_sum 'C66 H58 Ag2 Cl2 N6 O2'
_chemical_formula_weight 1253.82
_space_group_crystal_system monoclinic
_space_group_IT_number 15
_space_group_name_Hall '-I 2ya'
_space_group_name_H-M_alt 'I 1 2/a 1'
_atom_sites_solution_hydrogens geom
_audit_creation_date 2025-05-21
_audit_creation_method
;
Olex2 1.3
(compiled 2020.11.12 svn.r5f609507 for OlexSys, GUI svn.r6408)
;
_audit_update_record
;
2025-05-21 deposited with the CCDC.	2025-08-06 downloaded from the CCDC.
;
_cell_angle_alpha 90
_cell_angle_beta 103.359(3)
_cell_angle_gamma 90
_cell_formula_units_Z 4
_cell_length_a 21.4335(5)
_cell_length_b 10.8547(3)
_cell_length_c 24.4405(7)
_cell_measurement_reflns_used 24207
_cell_measurement_temperature 100.0(2)
_cell_measurement_theta_max 25.998
_cell_measurement_theta_min 3.410
_cell_volume 5532.3(3)
_computing_cell_refinement 'CrysAlisCCD (Oxford Diffraction Ltd., 2008)'
_computing_data_collection 'CrysAlisCCD (Oxford Diffraction Ltd., 2008)'
_computing_data_reduction 'CrysAlisCCD (Oxford Diffraction Ltd., 2008)'
_computing_molecular_graphics 'Olex2 1.3 (Dolomanov et al., 2009)'
_computing_publication_material 'Olex2 1.3 (Dolomanov et al., 2009)'
_computing_structure_refinement 'SHELXL 2014/7 (Sheldrick, 2015)'
_computing_structure_solution 'SHELXS-2014/7 (Sheldrick, 2014)'
_diffrn_ambient_temperature 100.0(2)
_diffrn_measured_fraction_theta_full 0.998
_diffrn_measured_fraction_theta_max 0.998
_diffrn_measurement_device_type 'KM4 with Sapphire CCD'
_diffrn_measurement_method \w--scan
_diffrn_radiation_type MoK\a
_diffrn_radiation_wavelength 0.71073
_diffrn_reflns_av_R_equivalents 0.0381
_diffrn_reflns_av_unetI/netI 0.0351
_diffrn_reflns_Laue_measured_fraction_full 0.998
_diffrn_reflns_Laue_measured_fraction_max 0.998
_diffrn_reflns_limit_h_max 26
_diffrn_reflns_limit_h_min -24
_diffrn_reflns_limit_k_max 13
_diffrn_reflns_limit_k_min -13
_diffrn_reflns_limit_l_max 30
_diffrn_reflns_limit_l_min -30
_diffrn_reflns_number 24207
_diffrn_reflns_point_group_measured_fraction_full 0.998
_diffrn_reflns_point_group_measured_fraction_max 0.998
_diffrn_reflns_theta_full 25.242
_diffrn_reflns_theta_max 25.998
_diffrn_reflns_theta_min 3.410
_exptl_absorpt_coefficient_mu 0.857
_exptl_absorpt_correction_T_max 1.000
_exptl_absorpt_correction_T_min 0.814
_exptl_absorpt_correction_type multi-scan
_exptl_absorpt_process_details
;
SCALE3 ABSPACK (Rigaku Oxford Diffraction, 2015).
;
_exptl_crystal_colour yellow
_exptl_crystal_colour_primary yellow
_exptl_crystal_density_diffrn 1.505
_exptl_crystal_density_method 'not measured'
_exptl_crystal_description plate
_exptl_crystal_F_000 2560
_exptl_crystal_size_max 0.3
_exptl_crystal_size_mid 0.2
_exptl_crystal_size_min 0.1
_refine_diff_density_max 0.762
_refine_diff_density_min -0.381
_refine_diff_density_rms 0.078
_refine_ls_extinction_method none
_refine_ls_goodness_of_fit_ref 1.097
_refine_ls_hydrogen_treatment constr
_refine_ls_matrix_type full
_refine_ls_number_parameters 356
_refine_ls_number_reflns 5436
_refine_ls_number_restraints 0
_refine_ls_restrained_S_all 1.097
_refine_ls_R_factor_all 0.0480
_refine_ls_R_factor_gt 0.0382
_refine_ls_shift/su_max 0.001
_refine_ls_shift/su_mean 0.000
_refine_ls_structure_factor_coef Fsqd
_refine_ls_weighting_details 'w=1/[\s^2^(Fo^2^)+(0.0290P)^2^+16.8625P] where P=(Fo^2^+2Fc^2^)/3'
_refine_ls_weighting_scheme calc
_refine_ls_wR_factor_gt 0.0813
_refine_ls_wR_factor_ref 0.0841
_reflns_Friedel_coverage 0.000
_reflns_number_gt 4685
_reflns_number_total 5436
_reflns_threshold_expression 'I > 2\s(I)'
_cod_data_source_file d5dt01576f2.cif
_cod_data_source_block eb3
_cod_depositor_comments 'Adding full bibliography for 7719242--7719244.cif.'
_cod_database_code 7719242
_shelx_shelxl_version_number 2014/7
_shelx_space_group_comment
;
The symmetry employed for this shelxl refinement is uniquely defined
by the following loop, which should always be used as a source of
symmetry information in preference to the above space-group names.
They are only intended as comments.
;
_exptl_absorpt_special_details
;
CrysAlisPro, Agilent Technologies,
Version 1.171.37.33c (release 11-04-2014 CrysAlis171 .NET)
(compiled Apr 11 2014,15:12:41)
Empirical absorption correction using spherical harmonics,
 implemented in SCALE3 ABSPACK scaling algorithm.
;
_olex2_refinement_description
;
1. Fixed Uiso
 At 1.2 times of:
  All C(H) groups
 At 1.5 times of:
  All C(H,H,H) groups
2.a Ternary CH refined with riding coordinates:
 C10(H10)
2.b Aromatic/amide H refined with riding coordinates:
 C8(H8), C6(H6), C12(H12), C13(H13), C14(H14), C15(H15), C16(H16), C18(H18),
 C19(H19), C20(H20), C21(H21), C22(H22), C30(H30), C31(H31), C32(H32), C33(H33)
2.c Idealised Me refined as rotating group:
 C23(H23A,H23B,H23C), C24(H24A,H24B,H24C), C25(H25A,H25B,H25C), C26(H26A,H26B,
 H26C)
;
_olex2_submission_special_instructions 'No special instructions were received'

loop_
_space_group_symop_operation_xyz
'x, y, z'
'-x+1/2, y, -z'
'x+1/2, y+1/2, z+1/2'
'-x+1, y+1/2, -z+1/2'
'-x, -y, -z'
'x-1/2, -y, z'
'-x+1/2, -y+1/2, -z+1/2'
'x, -y+1/2, z+1/2'

loop_
_atom_site_label
_atom_site_type_symbol
_atom_site_fract_x
_atom_site_fract_y
_atom_site_fract_z
_atom_site_U_iso_or_equiv
_atom_site_adp_type
_atom_site_occupancy
_atom_site_site_symmetry_order
_atom_site_calc_flag
_atom_site_refinement_flags_posn
_atom_site_refinement_flags_adp
_atom_site_refinement_flags_occupancy
_atom_site_disorder_assembly
_atom_site_disorder_group
Ag1 Ag 0.51511(2) 0.41006(2) 0.44141(2) 0.02300(8) Uani 1 1 d . . . . .
Cl1 Cl 0.50282(4) 0.62755(7) 0.44457(3) 0.0309(2) Uani 1 1 d . . . . .
O1 O 0.64115(12) 0.3083(2) 0.40473(15) 0.0547(9) Uani 1 1 d . . . . .
N1 N 0.46393(12) 0.1566(2) 0.39747(10) 0.0174(5) Uani 1 1 d . . . . .
C1 C 0.51583(14) 0.2297(3) 0.41027(12) 0.0193(6) Uani 1 1 d . . . . .
C3 C 0.53939(15) 0.0405(3) 0.37674(12) 0.0223(7) Uani 1 1 d . . . . .
C2 C 0.47713(16) 0.0405(3) 0.37748(12) 0.0213(7) Uani 1 1 d . . . . .
N2 N 0.56328(12) 0.1573(2) 0.39719(10) 0.0210(6) Uani 1 1 d . . . . .
C4 C 0.40050(14) 0.1954(3) 0.40169(12) 0.0171(6) Uani 1 1 d . . . . .
C5 C 0.36405(14) 0.2700(3) 0.35954(12) 0.0169(6) Uani 1 1 d . . . . .
N3 N 0.67487(12) 0.1161(3) 0.42077(12) 0.0275(6) Uani 1 1 d . . . . .
C9 C 0.37714(15) 0.1514(3) 0.44666(12) 0.0196(6) Uani 1 1 d . . . . .
C8 C 0.31397(15) 0.1795(3) 0.44709(12) 0.0215(7) Uani 1 1 d . . . . .
H8 H 0.2970 0.1491 0.4762 0.026 Uiso 1 1 calc R U . . .
C7 C 0.27543(15) 0.2506(3) 0.40600(12) 0.0200(7) Uani 1 1 d . . . . .
C6 C 0.30173(14) 0.2977(3) 0.36306(12) 0.0173(6) Uani 1 1 d . . . . .
H6 H 0.2769 0.3490 0.3361 0.021 Uiso 1 1 calc R U . . .
C10 C 0.39276(14) 0.3172(3) 0.31165(12) 0.0177(6) Uani 1 1 d . . . . .
H10 H 0.4356 0.3480 0.3294 0.021 Uiso 1 1 calc R U . . .
C11 C 0.40265(15) 0.2135(3) 0.27238(12) 0.0217(7) Uani 1 1 d . . . . .
C12 C 0.45818(17) 0.2102(4) 0.25188(14) 0.0337(8) Uani 1 1 d . . . . .
H12 H 0.4898 0.2694 0.2637 0.040 Uiso 1 1 calc R U . . .
C13 C 0.4671(2) 0.1210(4) 0.21443(15) 0.0469(11) Uani 1 1 d . . . . .
H13 H 0.5039 0.1214 0.2005 0.056 Uiso 1 1 calc R U . . .
C14 C 0.4212(2) 0.0308(4) 0.19758(15) 0.0477(12) Uani 1 1 d . . . . .
H14 H 0.4274 -0.0298 0.1725 0.057 Uiso 1 1 calc R U . . .
C15 C 0.3662(2) 0.0301(3) 0.21785(14) 0.0393(10) Uani 1 1 d . . . . .
H15 H 0.3354 -0.0309 0.2068 0.047 Uiso 1 1 calc R U . . .
C16 C 0.35751(17) 0.1229(3) 0.25528(13) 0.0272(7) Uani 1 1 d . . . . .
H16 H 0.3204 0.1231 0.2689 0.033 Uiso 1 1 calc R U . . .
C17 C 0.35616(14) 0.4264(3) 0.28052(12) 0.0185(6) Uani 1 1 d . . . . .
C18 C 0.31155(15) 0.4140(3) 0.22955(12) 0.0230(7) Uani 1 1 d . . . . .
H18 H 0.3021 0.3361 0.2140 0.028 Uiso 1 1 calc R U . . .
C19 C 0.28102(16) 0.5160(3) 0.20158(13) 0.0266(7) Uani 1 1 d . . . . .
H19 H 0.2514 0.5060 0.1675 0.032 Uiso 1 1 calc R U . . .
C20 C 0.29419(17) 0.6319(3) 0.22381(15) 0.0306(8) Uani 1 1 d . . . . .
H20 H 0.2741 0.7004 0.2046 0.037 Uiso 1 1 calc R U . . .
C21 C 0.33771(18) 0.6460(3) 0.27522(16) 0.0343(8) Uani 1 1 d . . . . .
H21 H 0.3463 0.7241 0.2908 0.041 Uiso 1 1 calc R U . . .
C22 C 0.36830(16) 0.5443(3) 0.30326(14) 0.0275(7) Uani 1 1 d . . . . .
H22 H 0.3973 0.5546 0.3377 0.033 Uiso 1 1 calc R U . . .
C23 C 0.20689(16) 0.2742(3) 0.40799(15) 0.0295(8) Uani 1 1 d . . . . .
H23A H 0.1870 0.1981 0.4145 0.044 Uiso 1 1 calc R U . . .
H23B H 0.1842 0.3088 0.3728 0.044 Uiso 1 1 calc R U . . .
H23C H 0.2056 0.3309 0.4379 0.044 Uiso 1 1 calc R U . . .
C24 C 0.41833(16) 0.0772(3) 0.49310(13) 0.0261(7) Uani 1 1 d . . . . .
H24A H 0.4348 0.0065 0.4775 0.039 Uiso 1 1 calc R U . . .
H24B H 0.3932 0.0507 0.5187 0.039 Uiso 1 1 calc R U . . .
H24C H 0.4534 0.1270 0.5128 0.039 Uiso 1 1 calc R U . . .
C25 C 0.42916(17) -0.0603(3) 0.36167(14) 0.0267(7) Uani 1 1 d . . . . .
H25A H 0.4422 -0.1299 0.3858 0.040 Uiso 1 1 calc R U . . .
H25B H 0.4264 -0.0840 0.3233 0.040 Uiso 1 1 calc R U . . .
H25C H 0.3880 -0.0320 0.3656 0.040 Uiso 1 1 calc R U . . .
C26 C 0.57614(18) -0.0553(4) 0.35422(15) 0.0371(9) Uani 1 1 d . . . . .
H26A H 0.5498 -0.1270 0.3440 0.056 Uiso 1 1 calc R U . . .
H26B H 0.6137 -0.0769 0.3824 0.056 Uiso 1 1 calc R U . . .
H26C H 0.5887 -0.0239 0.3217 0.056 Uiso 1 1 calc R U . . .
C27 C 0.62739(15) 0.1908(3) 0.40782(13) 0.0260(7) Uani 1 1 d . . . . .
C28 C 0.70810(17) 0.3101(4) 0.41761(19) 0.0426(10) Uani 1 1 d . . . . .
C29 C 0.72858(15) 0.1927(3) 0.42708(13) 0.0245(7) Uani 1 1 d . . . . .
C30 C 0.79345(16) 0.1652(3) 0.44094(15) 0.0321(8) Uani 1 1 d . . . . .
H30 H 0.8079 0.0845 0.4475 0.039 Uiso 1 1 calc R U . . .
C31 C 0.83556(17) 0.2620(4) 0.44461(14) 0.0339(9) Uani 1 1 d . . . . .
H31 H 0.8794 0.2468 0.4538 0.041 Uiso 1 1 calc R U . . .
C32 C 0.8140(2) 0.3807(4) 0.4349(2) 0.0636(15) Uani 1 1 d . . . . .
H32 H 0.8434 0.4447 0.4381 0.076 Uiso 1 1 calc R U . . .
C33 C 0.7484(2) 0.4070(4) 0.4204(3) 0.086(2) Uani 1 1 d . . . . .
H33 H 0.7333 0.4870 0.4129 0.103 Uiso 1 1 calc R U . . .

loop_
_atom_site_aniso_label
_atom_site_aniso_U_11
_atom_site_aniso_U_22
_atom_site_aniso_U_33
_atom_site_aniso_U_23
_atom_site_aniso_U_13
_atom_site_aniso_U_12
Ag1 0.01598(13) 0.02415(13) 0.02786(13) -0.00327(11) 0.00300(9) 0.00250(10)
Cl1 0.0424(5) 0.0228(4) 0.0290(4) 0.0011(3) 0.0117(4) 0.0030(4)
O1 0.0187(14) 0.0340(15) 0.109(3) 0.0203(16) 0.0106(15) 0.0069(11)
N1 0.0169(13) 0.0194(13) 0.0160(12) 0.0020(10) 0.0043(10) 0.0051(11)
C1 0.0167(16) 0.0242(16) 0.0179(14) 0.0033(13) 0.0061(12) 0.0039(13)
C3 0.0219(17) 0.0275(17) 0.0168(14) 0.0012(13) 0.0032(13) 0.0073(14)
C2 0.0280(18) 0.0210(16) 0.0144(14) 0.0027(12) 0.0041(13) 0.0057(13)
N2 0.0171(13) 0.0292(15) 0.0175(12) 0.0031(11) 0.0057(10) 0.0072(11)
C4 0.0164(15) 0.0166(15) 0.0180(14) -0.0014(12) 0.0037(12) 0.0001(12)
C5 0.0186(16) 0.0165(14) 0.0160(14) -0.0036(12) 0.0050(12) -0.0027(12)
N3 0.0140(14) 0.0320(16) 0.0334(15) -0.0057(12) -0.0008(11) 0.0039(12)
C9 0.0230(17) 0.0179(15) 0.0178(14) -0.0010(12) 0.0047(12) -0.0017(13)
C8 0.0239(17) 0.0237(16) 0.0199(15) -0.0019(13) 0.0110(13) -0.0047(13)
C7 0.0179(16) 0.0209(16) 0.0225(15) -0.0075(13) 0.0075(13) -0.0046(12)
C6 0.0152(15) 0.0173(15) 0.0190(14) -0.0011(12) 0.0028(12) 0.0006(12)
C10 0.0118(14) 0.0248(16) 0.0169(14) 0.0037(12) 0.0039(12) 0.0019(12)
C11 0.0233(17) 0.0282(17) 0.0141(14) 0.0075(13) 0.0054(12) 0.0136(14)
C12 0.029(2) 0.045(2) 0.0297(18) 0.0104(16) 0.0126(15) 0.0158(17)
C13 0.051(3) 0.065(3) 0.0292(19) 0.0071(19) 0.0181(18) 0.033(2)
C14 0.068(3) 0.050(3) 0.0254(19) 0.0014(18) 0.012(2) 0.037(2)
C15 0.058(3) 0.030(2) 0.0247(18) 0.0008(16) 0.0002(18) 0.0131(19)
C16 0.0318(19) 0.0273(18) 0.0214(16) 0.0019(14) 0.0041(14) 0.0075(15)
C17 0.0145(15) 0.0240(16) 0.0201(14) 0.0046(13) 0.0102(12) 0.0006(13)
C18 0.0218(16) 0.0261(17) 0.0222(15) 0.0011(14) 0.0075(13) 0.0035(14)
C19 0.0225(18) 0.0353(19) 0.0216(16) 0.0070(15) 0.0046(13) 0.0086(15)
C20 0.0269(19) 0.0292(18) 0.0373(19) 0.0150(16) 0.0107(15) 0.0091(15)
C21 0.035(2) 0.0200(17) 0.047(2) 0.0033(16) 0.0063(17) -0.0018(15)
C22 0.0216(17) 0.0284(18) 0.0302(17) 0.0027(15) 0.0013(14) -0.0018(14)
C23 0.0206(18) 0.0346(19) 0.0356(18) -0.0024(16) 0.0110(15) -0.0014(15)
C24 0.0288(18) 0.0288(18) 0.0214(15) 0.0068(14) 0.0070(13) 0.0006(15)
C25 0.0328(19) 0.0215(16) 0.0248(16) 0.0007(13) 0.0048(14) 0.0034(14)
C26 0.032(2) 0.044(2) 0.0348(19) -0.0107(17) 0.0054(16) 0.0121(17)
C27 0.0190(17) 0.040(2) 0.0204(15) -0.0010(14) 0.0075(13) 0.0057(15)
C28 0.0186(19) 0.037(2) 0.073(3) 0.018(2) 0.0105(19) 0.0047(16)
C29 0.0200(17) 0.0363(19) 0.0181(14) -0.0010(14) 0.0059(13) 0.0046(14)
C30 0.0196(18) 0.037(2) 0.0378(19) -0.0084(17) 0.0017(15) 0.0065(15)
C31 0.0206(18) 0.055(2) 0.0283(18) 0.0003(17) 0.0098(14) 0.0026(17)
C32 0.030(2) 0.045(3) 0.113(4) 0.024(3) 0.011(3) -0.013(2)
C33 0.033(3) 0.033(2) 0.182(6) 0.035(3) 0.006(3) -0.002(2)

loop_
_atom_type_symbol
_atom_type_description
_atom_type_scat_dispersion_real
_atom_type_scat_dispersion_imag
_atom_type_scat_source
C C 0.0033 0.0016 'International Tables Vol C Tables 4.2.6.8 and 6.1.1.4'
H H 0.0000 0.0000 'International Tables Vol C Tables 4.2.6.8 and 6.1.1.4'
N N 0.0061 0.0033 'International Tables Vol C Tables 4.2.6.8 and 6.1.1.4'
O O 0.0106 0.0060 'International Tables Vol C Tables 4.2.6.8 and 6.1.1.4'
Ag Ag -0.8971 1.1015 'International Tables Vol C Tables 4.2.6.8 and 6.1.1.4'
Cl Cl 0.1484 0.1585 'International Tables Vol C Tables 4.2.6.8 and 6.1.1.4'

loop_
_geom_angle_atom_site_label_1
_geom_angle_atom_site_label_2
_geom_angle_atom_site_label_3
_geom_angle
_geom_angle_site_symmetry_1
_geom_angle_site_symmetry_3
_geom_angle_publ_flag
Cl1 Ag1 Cl1 93.88(3) . 5_666 ?
C1 Ag1 Cl1 161.15(8) . . ?
C1 Ag1 Cl1 103.19(8) . 5_666 ?
Ag1 Cl1 Ag1 86.12(3) . 5_666 ?
C27 O1 C28 103.5(3) . . ?
C1 N1 C2 112.9(3) . . ?
C1 N1 C4 123.5(2) . . ?
C2 N1 C4 123.6(3) . . ?
N1 C1 Ag1 124.0(2) . . ?
N1 C1 N2 103.0(3) . . ?
N2 C1 Ag1 133.0(2) . . ?
C2 C3 N2 106.0(3) . . ?
C2 C3 C26 128.4(3) . . ?
N2 C3 C26 125.4(3) . . ?
N1 C2 C25 124.5(3) . . ?
C3 C2 N1 106.6(3) . . ?
C3 C2 C25 128.8(3) . . ?
C1 N2 C3 111.5(3) . . ?
C1 N2 C27 124.0(3) . . ?
C27 N2 C3 124.3(3) . . ?
C5 C4 N1 119.3(3) . . ?
C9 C4 N1 118.0(3) . . ?
C9 C4 C5 122.6(3) . . ?
C4 C5 C10 120.2(3) . . ?
C6 C5 C4 117.4(3) . . ?
C6 C5 C10 122.4(3) . . ?
C27 N3 C29 103.7(3) . . ?
C4 C9 C24 121.7(3) . . ?
C8 C9 C4 117.3(3) . . ?
C8 C9 C24 121.0(3) . . ?
C9 C8 H8 118.7 . . ?
C7 C8 C9 122.5(3) . . ?
C7 C8 H8 118.7 . . ?
C8 C7 C6 118.3(3) . . ?
C8 C7 C23 119.8(3) . . ?
C6 C7 C23 121.9(3) . . ?
C5 C6 C7 121.8(3) . . ?
C5 C6 H6 119.1 . . ?
C7 C6 H6 119.1 . . ?
C5 C10 H10 106.1 . . ?
C11 C10 C5 111.9(2) . . ?
C11 C10 H10 106.1 . . ?
C17 C10 C5 113.0(2) . . ?
C17 C10 H10 106.1 . . ?
C17 C10 C11 113.0(2) . . ?
C12 C11 C10 119.9(3) . . ?
C16 C11 C10 121.9(3) . . ?
C16 C11 C12 118.1(3) . . ?
C11 C12 H12 119.4 . . ?
C13 C12 C11 121.2(4) . . ?
C13 C12 H12 119.4 . . ?
C12 C13 H13 120.0 . . ?
C12 C13 C14 119.9(4) . . ?
C14 C13 H13 120.0 . . ?
C13 C14 H14 119.8 . . ?
C15 C14 C13 120.3(4) . . ?
C15 C14 H14 119.8 . . ?
C14 C15 H15 120.5 . . ?
C14 C15 C16 118.9(4) . . ?
C16 C15 H15 120.5 . . ?
C11 C16 C15 121.5(3) . . ?
C11 C16 H16 119.3 . . ?
C15 C16 H16 119.3 . . ?
C18 C17 C10 122.7(3) . . ?
C18 C17 C22 118.1(3) . . ?
C22 C17 C10 119.2(3) . . ?
C17 C18 H18 119.5 . . ?
C19 C18 C17 120.9(3) . . ?
C19 C18 H18 119.5 . . ?
C18 C19 H19 119.8 . . ?
C20 C19 C18 120.5(3) . . ?
C20 C19 H19 119.8 . . ?
C19 C20 H20 120.2 . . ?
C19 C20 C21 119.5(3) . . ?
C21 C20 H20 120.2 . . ?
C20 C21 H21 119.9 . . ?
C22 C21 C20 120.2(3) . . ?
C22 C21 H21 119.9 . . ?
C17 C22 H22 119.6 . . ?
C21 C22 C17 120.8(3) . . ?
C21 C22 H22 119.6 . . ?
C7 C23 H23A 109.5 . . ?
C7 C23 H23B 109.5 . . ?
C7 C23 H23C 109.5 . . ?
H23A C23 H23B 109.5 . . ?
H23A C23 H23C 109.5 . . ?
H23B C23 H23C 109.5 . . ?
C9 C24 H24A 109.5 . . ?
C9 C24 H24B 109.5 . . ?
C9 C24 H24C 109.5 . . ?
H24A C24 H24B 109.5 . . ?
H24A C24 H24C 109.5 . . ?
H24B C24 H24C 109.5 . . ?
C2 C25 H25A 109.5 . . ?
C2 C25 H25B 109.5 . . ?
C2 C25 H25C 109.5 . . ?
H25A C25 H25B 109.5 . . ?
H25A C25 H25C 109.5 . . ?
H25B C25 H25C 109.5 . . ?
C3 C26 H26A 109.5 . . ?
C3 C26 H26B 109.5 . . ?
C3 C26 H26C 109.5 . . ?
H26A C26 H26B 109.5 . . ?
H26A C26 H26C 109.5 . . ?
H26B C26 H26C 109.5 . . ?
O1 C27 N2 118.0(3) . . ?
N3 C27 O1 116.8(3) . . ?
N3 C27 N2 125.2(3) . . ?
C29 C28 O1 107.6(3) . . ?
C29 C28 C33 123.1(4) . . ?
C33 C28 O1 129.3(4) . . ?
C28 C29 N3 108.4(3) . . ?
C28 C29 C30 120.9(3) . . ?
C30 C29 N3 130.7(3) . . ?
C29 C30 H30 121.4 . . ?
C31 C30 C29 117.2(3) . . ?
C31 C30 H30 121.4 . . ?
C30 C31 H31 119.4 . . ?
C32 C31 C30 121.1(3) . . ?
C32 C31 H31 119.4 . . ?
C31 C32 H32 119.5 . . ?
C31 C32 C33 121.1(4) . . ?
C33 C32 H32 119.5 . . ?
C28 C33 C32 116.5(4) . . ?
C28 C33 H33 121.7 . . ?
C32 C33 H33 121.7 . . ?

loop_
_geom_bond_atom_site_label_1
_geom_bond_atom_site_label_2
_geom_bond_distance
_geom_bond_site_symmetry_2
_geom_bond_publ_flag
Ag1 Cl1 2.9283(8) 5_666 ?
Ag1 Cl1 2.3786(8) . ?
Ag1 C1 2.102(3) . ?
Cl1 Ag1 2.9284(8) 5_666 ?
O1 C27 1.316(4) . ?
O1 C28 1.396(4) . ?
N1 C1 1.343(4) . ?
N1 C2 1.404(4) . ?
N1 C4 1.450(4) . ?
C1 N2 1.380(4) . ?
C3 C2 1.339(5) . ?
C3 N2 1.414(4) . ?
C3 C26 1.485(4) . ?
C2 C25 1.490(5) . ?
N2 C27 1.387(4) . ?
C4 C5 1.398(4) . ?
C4 C9 1.394(4) . ?
C5 C6 1.391(4) . ?
C5 C10 1.531(4) . ?
N3 C27 1.282(4) . ?
N3 C29 1.399(4) . ?
C9 C8 1.390(4) . ?
C9 C24 1.501(4) . ?
C8 H8 0.9300 . ?
C8 C7 1.380(4) . ?
C7 C6 1.398(4) . ?
C7 C23 1.503(4) . ?
C6 H6 0.9300 . ?
C10 H10 0.9800 . ?
C10 C11 1.525(4) . ?
C10 C17 1.524(4) . ?
C11 C12 1.394(5) . ?
C11 C16 1.375(5) . ?
C12 H12 0.9300 . ?
C12 C13 1.376(5) . ?
C13 H13 0.9300 . ?
C13 C14 1.381(6) . ?
C14 H14 0.9300 . ?
C14 C15 1.380(6) . ?
C15 H15 0.9300 . ?
C15 C16 1.401(5) . ?
C16 H16 0.9300 . ?
C17 C18 1.391(4) . ?
C17 C22 1.396(5) . ?
C18 H18 0.9300 . ?
C18 C19 1.384(4) . ?
C19 H19 0.9300 . ?
C19 C20 1.373(5) . ?
C20 H20 0.9300 . ?
C20 C21 1.390(5) . ?
C21 H21 0.9300 . ?
C21 C22 1.382(5) . ?
C22 H22 0.9300 . ?
C23 H23A 0.9600 . ?
C23 H23B 0.9600 . ?
C23 H23C 0.9600 . ?
C24 H24A 0.9600 . ?
C24 H24B 0.9600 . ?
C24 H24C 0.9600 . ?
C25 H25A 0.9600 . ?
C25 H25B 0.9600 . ?
C25 H25C 0.9600 . ?
C26 H26A 0.9600 . ?
C26 H26B 0.9600 . ?
C26 H26C 0.9600 . ?
C28 C29 1.350(5) . ?
C28 C33 1.354(6) . ?
C29 C30 1.385(5) . ?
C30 H30 0.9300 . ?
C30 C31 1.375(5) . ?
C31 H31 0.9300 . ?
C31 C32 1.371(6) . ?
C32 H32 0.9300 . ?
C32 C33 1.396(6) . ?
C33 H33 0.9300 . ?

loop_
_geom_torsion_atom_site_label_1
_geom_torsion_atom_site_label_2
_geom_torsion_atom_site_label_3
_geom_torsion_atom_site_label_4
_geom_torsion
_geom_torsion_site_symmetry_1
_geom_torsion_site_symmetry_2
_geom_torsion_site_symmetry_3
_geom_torsion_site_symmetry_4
_geom_torsion_publ_flag
Ag1 C1 N2 C3 -179.4(2) . . . . ?
Ag1 C1 N2 C27 6.3(4) . . . . ?
O1 C28 C29 N3 -0.5(4) . . . . ?
O1 C28 C29 C30 -180.0(3) . . . . ?
O1 C28 C33 C32 179.4(5) . . . . ?
N1 C1 N2 C3 -0.2(3) . . . . ?
N1 C1 N2 C27 -174.6(3) . . . . ?
N1 C4 C5 C6 175.4(3) . . . . ?
N1 C4 C5 C10 -4.2(4) . . . . ?
N1 C4 C9 C8 -173.8(3) . . . . ?
N1 C4 C9 C24 6.6(4) . . . . ?
C1 N1 C2 C3 -1.0(3) . . . . ?
C1 N1 C2 C25 178.2(3) . . . . ?
C1 N1 C4 C5 78.2(4) . . . . ?
C1 N1 C4 C9 -104.8(3) . . . . ?
C1 N2 C27 O1 -33.0(4) . . . . ?
C1 N2 C27 N3 146.6(3) . . . . ?
C3 N2 C27 O1 153.4(3) . . . . ?
C3 N2 C27 N3 -26.9(5) . . . . ?
C2 N1 C1 Ag1 -179.99(19) . . . . ?
C2 N1 C1 N2 0.7(3) . . . . ?
C2 N1 C4 C5 -99.2(3) . . . . ?
C2 N1 C4 C9 77.8(4) . . . . ?
C2 C3 N2 C1 -0.3(3) . . . . ?
C2 C3 N2 C27 174.0(3) . . . . ?
N2 C3 C2 N1 0.7(3) . . . . ?
N2 C3 C2 C25 -178.3(3) . . . . ?
C4 N1 C1 Ag1 2.4(4) . . . . ?
C4 N1 C1 N2 -176.9(2) . . . . ?
C4 N1 C2 C3 176.7(3) . . . . ?
C4 N1 C2 C25 -4.2(4) . . . . ?
C4 C5 C6 C7 -1.8(4) . . . . ?
C4 C5 C10 C11 69.1(3) . . . . ?
C4 C5 C10 C17 -162.1(3) . . . . ?
C4 C9 C8 C7 -1.7(5) . . . . ?
C5 C4 C9 C8 3.0(4) . . . . ?
C5 C4 C9 C24 -176.6(3) . . . . ?
C5 C10 C11 C12 -139.0(3) . . . . ?
C5 C10 C11 C16 42.2(4) . . . . ?
C5 C10 C17 C18 -99.4(3) . . . . ?
C5 C10 C17 C22 81.6(4) . . . . ?
N3 C29 C30 C31 -179.3(3) . . . . ?
C9 C4 C5 C6 -1.3(4) . . . . ?
C9 C4 C5 C10 179.0(3) . . . . ?
C9 C8 C7 C6 -1.2(4) . . . . ?
C9 C8 C7 C23 178.1(3) . . . . ?
C8 C7 C6 C5 3.0(4) . . . . ?
C6 C5 C10 C11 -110.5(3) . . . . ?
C6 C5 C10 C17 18.4(4) . . . . ?
C10 C5 C6 C7 177.8(3) . . . . ?
C10 C11 C12 C13 -177.1(3) . . . . ?
C10 C11 C16 C15 178.0(3) . . . . ?
C10 C17 C18 C19 -177.6(3) . . . . ?
C10 C17 C22 C21 177.7(3) . . . . ?
C11 C10 C17 C18 28.8(4) . . . . ?
C11 C10 C17 C22 -150.1(3) . . . . ?
C11 C12 C13 C14 -1.6(5) . . . . ?
C12 C11 C16 C15 -0.7(5) . . . . ?
C12 C13 C14 C15 0.4(6) . . . . ?
C13 C14 C15 C16 0.6(5) . . . . ?
C14 C15 C16 C11 -0.4(5) . . . . ?
C16 C11 C12 C13 1.7(5) . . . . ?
C17 C10 C11 C12 92.1(3) . . . . ?
C17 C10 C11 C16 -86.6(3) . . . . ?
C17 C18 C19 C20 -0.1(5) . . . . ?
C18 C17 C22 C21 -1.3(5) . . . . ?
C18 C19 C20 C21 -1.1(5) . . . . ?
C19 C20 C21 C22 1.1(6) . . . . ?
C20 C21 C22 C17 0.1(5) . . . . ?
C22 C17 C18 C19 1.3(5) . . . . ?
C23 C7 C6 C5 -176.3(3) . . . . ?
C24 C9 C8 C7 177.9(3) . . . . ?
C26 C3 C2 N1 -173.7(3) . . . . ?
C26 C3 C2 C25 7.2(5) . . . . ?
C26 C3 N2 C1 174.4(3) . . . . ?
C26 C3 N2 C27 -11.3(5) . . . . ?
C27 O1 C28 C29 0.3(4) . . . . ?
C27 O1 C28 C33 179.6(6) . . . . ?
C27 N3 C29 C28 0.6(4) . . . . ?
C27 N3 C29 C30 180.0(3) . . . . ?
C28 O1 C27 N2 179.8(3) . . . . ?
C28 O1 C27 N3 0.1(4) . . . . ?
C28 C29 C30 C31 0.1(5) . . . . ?
C29 N3 C27 O1 -0.4(4) . . . . ?
C29 N3 C27 N2 179.9(3) . . . . ?
C29 C28 C33 C32 -1.4(9) . . . . ?
C29 C30 C31 C32 0.0(6) . . . . ?
C30 C31 C32 C33 -0.8(8) . . . . ?
C31 C32 C33 C28 1.4(9) . . . . ?
C33 C28 C29 N3 -179.9(5) . . . . ?
C33 C28 C29 C30 0.6(7) . . . . ?
